data_7060073
loop_
_publ_author_name
'Xie, Hao-Ran'
'Gu, Ya-Qi'
'Liu, Li'
'Dai, Jing-Cao'

_publ_section_title
;
 A H-aggregating fluorescent probe for recognizing both mercury and copper
 ions based on a dicarboxyl-pyridyl bifunctionalized difluoroboron
 dipyrromethene
;
_journal_issue 45
_journal_name_full 'New Journal of Chemistry'
_journal_page_first 19713
_journal_page_last 19722
_journal_paper_doi 10.1039/D0NJ04124F
_journal_volume 44
_journal_year 2020
_chemical_formula_sum 'C22 H26 B F2 N3 O6'
_chemical_formula_weight 477.27
_space_group_crystal_system monoclinic
_space_group_IT_number 14
_space_group_name_Hall '-P 2ybc'
_space_group_name_H-M_alt 'P 1 21/c 1'
_atom_sites_solution_hydrogens mixed
_audit_creation_method SHELXL-2014
_audit_update_record
;
2019-05-13 deposited with the CCDC.	2020-10-06 downloaded from the CCDC.
;
_cell_angle_alpha 90
_cell_angle_beta 93.1620(10)
_cell_angle_gamma 90
_cell_formula_units_Z 4
_cell_length_a 9.9602(2)
_cell_length_b 22.9534(4)
_cell_length_c 9.64470(10)
_cell_measurement_reflns_used 3507
_cell_measurement_temperature 114(2)
_cell_measurement_theta_max 71.3130
_cell_measurement_theta_min 4.4290
_cell_volume 2201.62(6)
_computing_cell_refinement 'CrysAlisPro 1.171.39.46 (Rigaku OD, 2018)'
_computing_data_collection 'CrysAlisPro 1.171.39.46 (Rigaku OD, 2018)'
_computing_data_reduction 'CrysAlisPro 1.171.39.46 (Rigaku OD, 2018)'
_computing_molecular_graphics 'SHELTL-2014 (Sheldrick, 2014)'
_computing_publication_material 'SHELTL-2014 (Sheldrick, 2014)'
_computing_structure_refinement 'SHELXL-2014 (Sheldrick, 2014)'
_computing_structure_solution 'SHELXS-2014 (Sheldrick, 2014)'
_diffrn_ambient_temperature 114(2)
_diffrn_detector_area_resol_mean 5.2137
_diffrn_measured_fraction_theta_full 0.972
_diffrn_measured_fraction_theta_max 0.997
_diffrn_measurement_device_type 'SuperNova, Dual, Cu at home/near, AtlasS2'
_diffrn_measurement_method '\w scans'
_diffrn_radiation_type CuK\a
_diffrn_radiation_wavelength 1.54178
_diffrn_reflns_av_R_equivalents 0.0288
_diffrn_reflns_av_unetI/netI 0.0405
_diffrn_reflns_Laue_measured_fraction_full 0.972
_diffrn_reflns_Laue_measured_fraction_max 0.997
_diffrn_reflns_limit_h_max 11
_diffrn_reflns_limit_h_min -11
_diffrn_reflns_limit_k_max 14
_diffrn_reflns_limit_k_min -27
_diffrn_reflns_limit_l_max 10
_diffrn_reflns_limit_l_min -11
_diffrn_reflns_number 7791
_diffrn_reflns_point_group_measured_fraction_full 0.972
_diffrn_reflns_point_group_measured_fraction_max 0.997
_diffrn_reflns_theta_full 67.679
_diffrn_reflns_theta_max 66.590
_diffrn_reflns_theta_min 5.887
_diffrn_source 'micro-focus sealed X-ray tube'
_exptl_absorpt_coefficient_mu 0.977
_exptl_absorpt_correction_T_max 1.00000
_exptl_absorpt_correction_T_min 0.88731
_exptl_absorpt_correction_type empirical
_exptl_absorpt_process_details multi-scan
_exptl_crystal_colour orange
_exptl_crystal_density_diffrn 1.440
_exptl_crystal_density_meas ?
_exptl_crystal_density_method 'not measured'
_exptl_crystal_description block
_exptl_crystal_F_000 1000
_exptl_crystal_size_max 0.100
_exptl_crystal_size_mid 0.100
_exptl_crystal_size_min 0.050
_exptl_transmission_factor_max 'not measured'
_exptl_transmission_factor_min 'not measured'
_refine_diff_density_max 1.556
_refine_diff_density_min -0.588
_refine_diff_density_rms 0.107
_refine_ls_extinction_method none
_refine_ls_goodness_of_fit_ref 1.050
_refine_ls_hydrogen_treatment mixed
_refine_ls_matrix_type full
_refine_ls_number_parameters 295
_refine_ls_number_reflns 3869
_refine_ls_number_restraints 2
_refine_ls_restrained_S_all 1.049
_refine_ls_R_factor_all 0.0975
_refine_ls_R_factor_gt 0.0859
_refine_ls_shift/su_max 0.000
_refine_ls_shift/su_mean 0.000
_refine_ls_structure_factor_coef Fsqd
_refine_ls_weighting_details 'w=1/[\s^2^(Fo^2^)+(0.1567P)^2^+5.1948P] where P=(Fo^2^+2Fc^2^)/3'
_refine_ls_weighting_scheme calc
_refine_ls_wR_factor_gt 0.2504
_refine_ls_wR_factor_ref 0.2657
_reflns_Friedel_coverage 0.000
_reflns_number_gt 3200
_reflns_number_total 3869
_reflns_threshold_expression 'I > 2\s(I)'
_cod_data_source_file d0nj04124f2.cif
_cod_data_source_block exp_3433new
_cod_depositor_comments
;
The following automatic conversions were performed:

data item '_exptl_crystal_density_meas' value 'not measured' was
changed to '?' -- the value is perceived as not measured.

Automatic conversion script
Id: cif_fix_values 7556 2019-12-06 15:28:31Z antanas 

 Adding full bibliography for 7060072--7060073.cif.
;
_cod_original_sg_symbol_H-M 'P 21/c'
_cod_database_code 7060073
_shelx_space_group_comment
; 
The symmetry employed for this shelxl refinement is uniquely defined 
by the following loop, which should always be used as a source of 
symmetry information in preference to the above space-group names. 
They are only intended as comments. 
;
_shelx_estimated_absorpt_t_min 0.909
_shelx_estimated_absorpt_t_max 0.953
_shelxl_version_number 2014-3

loop_
_space_group_symop_operation_xyz
'x, y, z'
'-x, y+1/2, -z+1/2'
'-x, -y, -z'
'x, -y-1/2, z-1/2'

loop_
_atom_site_label
_atom_site_type_symbol
_atom_site_fract_x
_atom_site_fract_y
_atom_site_fract_z
_atom_site_U_iso_or_equiv
_atom_site_adp_type
_atom_site_occupancy
_atom_site_site_symmetry_order
_atom_site_calc_flag
_atom_site_refinement_flags_posn
_atom_site_refinement_flags_adp
_atom_site_refinement_flags_occupancy
_atom_site_disorder_assembly
_atom_site_disorder_group
B B 0.1818(4) 0.55434(18) 0.4003(4) 0.0186(8) Uani 1 1 d . . . . .
F1 F 0.1069(2) 0.59369(9) 0.4742(2) 0.0233(5) Uani 1 1 d . . . . .
F2 F 0.2686(2) 0.58403(9) 0.3185(2) 0.0242(5) Uani 1 1 d . . . . .
N1 N 0.2158(4) 0.23896(15) 0.3393(4) 0.0381(9) Uani 1 1 d . . . . .
N2 N 0.2626(3) 0.51357(12) 0.5030(3) 0.0182(7) Uani 1 1 d . . . . .
N3 N 0.0859(3) 0.51464(12) 0.3102(3) 0.0184(7) Uani 1 1 d . . . . .
O1 O 0.5161(3) 0.43921(12) 0.8696(2) 0.0247(6) Uani 1 1 d D . . . .
O2 O 0.5803(3) 0.52879(11) 0.8094(3) 0.0248(6) Uani 1 1 d . . . . .
O3 O -0.2693(3) 0.44195(12) 0.0409(3) 0.0318(7) Uani 1 1 d . . . . .
O4 O -0.2212(3) 0.53490(12) 0.0009(3) 0.0277(6) Uani 1 1 d D . . . .
C1 C -0.0164(4) 0.43372(16) 0.2166(3) 0.0201(7) Uani 1 1 d . . . . .
C2 C -0.0788(4) 0.48337(15) 0.1609(3) 0.0199(8) Uani 1 1 d . . . . .
C3 C -0.0120(3) 0.53296(16) 0.2184(3) 0.0192(7) Uani 1 1 d . . . . .
C4 C 0.0880(3) 0.45364(15) 0.3102(3) 0.0179(7) Uani 1 1 d . . . . .
C5 C 0.3514(3) 0.53125(16) 0.6050(3) 0.0193(7) Uani 1 1 d . . . . .
C6 C 0.4088(3) 0.48172(15) 0.6716(3) 0.0195(8) Uani 1 1 d . . . . .
C7 C 0.3563(3) 0.43210(15) 0.6050(3) 0.0182(7) Uani 1 1 d . . . . .
C8 C 0.1798(3) 0.42319(15) 0.3997(3) 0.0179(7) Uani 1 1 d . . . . .
C9 C 0.2634(3) 0.45234(15) 0.4983(3) 0.0176(7) Uani 1 1 d . . . . .
C10 C 0.5094(4) 0.48484(15) 0.7888(3) 0.0193(7) Uani 1 1 d . . . . .
C11 C -0.1974(4) 0.48504(15) 0.0623(3) 0.0201(8) Uani 1 1 d . . . . .
C12 C 0.3945(4) 0.37035(16) 0.6397(4) 0.0228(8) Uani 1 1 d . . . . .
H12A H 0.3431 0.3438 0.5775 0.034 Uiso 1 1 calc R U . . .
H12B H 0.4908 0.3649 0.6283 0.034 Uiso 1 1 calc R U . . .
H12C H 0.3746 0.3621 0.7361 0.034 Uiso 1 1 calc R U . . .
C13 C 0.3767(4) 0.59366(15) 0.6370(4) 0.0225(8) Uani 1 1 d . . . . .
H13A H 0.4444 0.5969 0.7142 0.034 Uiso 1 1 calc R U . . .
H13B H 0.4094 0.6132 0.5550 0.034 Uiso 1 1 calc R U . . .
H13C H 0.2929 0.6121 0.6628 0.034 Uiso 1 1 calc R U . . .
C14 C -0.0535(4) 0.37189(17) 0.1845(4) 0.0267(8) Uani 1 1 d . . . . .
H14A H 0.0072 0.3458 0.2384 0.040 Uiso 1 1 calc R U . . .
H14B H -0.1463 0.3648 0.2090 0.040 Uiso 1 1 calc R U . . .
H14C H -0.0456 0.3645 0.0852 0.040 Uiso 1 1 calc R U . . .
C15 C -0.0356(4) 0.59585(16) 0.1892(4) 0.0247(8) Uani 1 1 d . . . . .
H15A H -0.1107 0.6001 0.1199 0.037 Uiso 1 1 calc R U . . .
H15B H -0.0572 0.6158 0.2750 0.037 Uiso 1 1 calc R U . . .
H15C H 0.0457 0.6131 0.1534 0.037 Uiso 1 1 calc R U . . .
C16 C 0.2817(4) 0.27732(18) 0.2659(5) 0.0335(9) Uani 1 1 d . . . . .
H16A H 0.3383 0.2629 0.1976 0.040 Uiso 1 1 calc R U . . .
C17 C 0.2731(4) 0.33727(17) 0.2829(4) 0.0256(8) Uani 1 1 d . . . . .
H17A H 0.3219 0.3629 0.2271 0.031 Uiso 1 1 calc R U . . .
C18 C 0.1914(3) 0.35893(16) 0.3835(3) 0.0204(7) Uani 1 1 d . . . . .
C19 C 0.1224(4) 0.31920(16) 0.4620(4) 0.0253(8) Uani 1 1 d . . . . .
H19A H 0.0657 0.3321 0.5319 0.030 Uiso 1 1 calc R U . . .
C20 C 0.1386(4) 0.26032(17) 0.4356(4) 0.0326(9) Uani 1 1 d . . . . .
H20A H 0.0915 0.2334 0.4899 0.039 Uiso 1 1 calc R U . . .
O01 O -0.342(2) 0.2615(8) 0.046(2) 0.306(9) Uiso 1 1 d . . . . .
O02 O -0.3293(19) 0.2408(7) 0.289(2) 0.279(7) Uiso 1 1 d . . . . .
C01 C -0.2506(15) 0.2374(7) 0.1568(16) 0.149(5) Uiso 1 1 d . . . . .
C02 C -0.2486(17) 0.2427(7) 0.4191(18) 0.167(5) Uiso 1 1 d . . . . .
H01 H 0.591(3) 0.442(3) 0.918(5) 0.054(16) Uiso 1 1 d D . . . .
H04 H -0.287(4) 0.532(3) -0.059(5) 0.058(17) Uiso 1 1 d D . . . .

loop_
_atom_site_aniso_label
_atom_site_aniso_U_11
_atom_site_aniso_U_22
_atom_site_aniso_U_33
_atom_site_aniso_U_23
_atom_site_aniso_U_13
_atom_site_aniso_U_12
B 0.0188(19) 0.0205(19) 0.0160(17) -0.0001(14) -0.0033(14) 0.0022(15)
F1 0.0229(11) 0.0233(11) 0.0231(10) -0.0028(8) -0.0054(8) 0.0062(8)
F2 0.0220(11) 0.0260(11) 0.0241(10) 0.0053(8) -0.0034(8) -0.0026(8)
N1 0.038(2) 0.0250(17) 0.051(2) -0.0035(16) -0.0026(17) 0.0050(15)
N2 0.0161(14) 0.0197(15) 0.0179(14) -0.0006(11) -0.0057(11) -0.0006(11)
N3 0.0174(15) 0.0199(15) 0.0170(14) 0.0009(11) -0.0062(12) 0.0028(11)
O1 0.0215(13) 0.0316(14) 0.0200(12) 0.0053(10) -0.0083(10) -0.0020(11)
O2 0.0248(14) 0.0258(13) 0.0227(13) -0.0001(10) -0.0098(10) -0.0014(11)
O3 0.0276(14) 0.0350(15) 0.0308(14) 0.0081(12) -0.0167(11) -0.0084(12)
O4 0.0241(14) 0.0322(15) 0.0253(14) 0.0043(11) -0.0132(11) 0.0029(11)
C1 0.0184(17) 0.0249(18) 0.0167(16) 0.0025(13) -0.0019(13) 0.0004(14)
C2 0.0178(17) 0.0261(19) 0.0153(16) 0.0013(13) -0.0035(13) 0.0021(14)
C3 0.0166(16) 0.0254(18) 0.0151(15) 0.0016(13) -0.0042(12) 0.0021(14)
C4 0.0185(17) 0.0191(17) 0.0156(15) 0.0014(13) -0.0026(13) 0.0015(13)
C5 0.0157(16) 0.0262(18) 0.0156(15) -0.0015(13) -0.0027(12) 0.0001(14)
C6 0.0167(17) 0.0250(19) 0.0161(16) 0.0013(13) -0.0040(13) 0.0002(13)
C7 0.0154(16) 0.0208(17) 0.0182(16) 0.0005(13) -0.0019(12) 0.0000(13)
C8 0.0156(16) 0.0218(18) 0.0158(15) 0.0004(13) -0.0040(13) 0.0012(13)
C9 0.0168(16) 0.0178(16) 0.0177(16) 0.0002(13) -0.0032(13) 0.0012(13)
C10 0.0188(17) 0.0218(18) 0.0169(16) -0.0006(13) -0.0038(13) 0.0025(13)
C11 0.0173(17) 0.0259(19) 0.0167(16) 0.0022(13) -0.0032(13) 0.0010(14)
C12 0.0225(17) 0.0202(17) 0.0247(17) 0.0023(14) -0.0082(13) 0.0021(14)
C13 0.0226(18) 0.0208(18) 0.0232(17) -0.0009(14) -0.0071(14) -0.0012(14)
C14 0.0249(19) 0.027(2) 0.0269(18) -0.0018(15) -0.0115(15) -0.0028(15)
C15 0.0272(19) 0.0241(19) 0.0216(17) 0.0041(14) -0.0081(14) 0.0037(15)
C16 0.031(2) 0.029(2) 0.040(2) -0.0087(17) -0.0014(17) 0.0044(17)
C17 0.0234(18) 0.0254(19) 0.0275(18) -0.0034(15) -0.0039(14) -0.0001(14)
C18 0.0189(16) 0.0226(18) 0.0184(15) -0.0009(13) -0.0089(13) 0.0025(13)
C19 0.0249(18) 0.0242(19) 0.0262(18) 0.0030(14) -0.0047(14) 0.0026(15)
C20 0.033(2) 0.0213(19) 0.042(2) 0.0038(17) -0.0074(17) -0.0019(16)

loop_
_atom_type_symbol
_atom_type_description
_atom_type_scat_dispersion_real
_atom_type_scat_dispersion_imag
_atom_type_scat_source
C C 0.0181 0.0091 'International Tables Vol C Tables 4.2.6.8 and 6.1.1.4'
H H 0.0000 0.0000 'International Tables Vol C Tables 4.2.6.8 and 6.1.1.4'
B B 0.0090 0.0039 'International Tables Vol C Tables 4.2.6.8 and 6.1.1.4'
N N 0.0311 0.0180 'International Tables Vol C Tables 4.2.6.8 and 6.1.1.4'
O O 0.0492 0.0322 'International Tables Vol C Tables 4.2.6.8 and 6.1.1.4'
F F 0.0727 0.0534 'International Tables Vol C Tables 4.2.6.8 and 6.1.1.4'

loop_
_geom_angle_atom_site_label_1
_geom_angle_atom_site_label_2
_geom_angle_atom_site_label_3
_geom_angle
_geom_angle_site_symmetry_1
_geom_angle_site_symmetry_3
_geom_angle_publ_flag
F2 B F1 110.0(3) . . ?
F2 B N3 110.8(3) . . ?
F1 B N3 109.7(3) . . ?
F2 B N2 110.0(3) . . ?
F1 B N2 109.7(3) . . ?
N3 B N2 106.5(3) . . ?
C16 N1 C20 116.7(4) . . ?
C5 N2 C9 108.7(3) . . ?
C5 N2 B 125.4(3) . . ?
C9 N2 B 125.7(3) . . ?
C3 N3 C4 108.8(3) . . ?
C3 N3 B 125.8(3) . . ?
C4 N3 B 125.4(3) . . ?
C10 O1 H01 106(4) . . ?
C11 O4 H04 111(4) . . ?
C2 C1 C4 106.2(3) . . ?
C2 C1 C14 126.7(3) . . ?
C4 C1 C14 127.1(3) . . ?
C1 C2 C3 108.5(3) . . ?
C1 C2 C11 126.5(3) . . ?
C3 C2 C11 125.0(3) . . ?
N3 C3 C2 108.3(3) . . ?
N3 C3 C15 121.9(3) . . ?
C2 C3 C15 129.8(3) . . ?
N3 C4 C8 120.3(3) . . ?
N3 C4 C1 108.3(3) . . ?
C8 C4 C1 131.3(3) . . ?
N2 C5 C6 108.8(3) . . ?
N2 C5 C13 122.6(3) . . ?
C6 C5 C13 128.6(3) . . ?
C7 C6 C5 108.4(3) . . ?
C7 C6 C10 128.0(3) . . ?
C5 C6 C10 123.5(3) . . ?
C6 C7 C9 106.2(3) . . ?
C6 C7 C12 125.8(3) . . ?
C9 C7 C12 128.0(3) . . ?
C9 C8 C4 121.4(3) . . ?
C9 C8 C18 119.9(3) . . ?
C4 C8 C18 118.6(3) . . ?
C8 C9 N2 119.8(3) . . ?
C8 C9 C7 132.4(3) . . ?
N2 C9 C7 107.9(3) . . ?
O2 C10 O1 123.2(3) . . ?
O2 C10 C6 121.3(3) . . ?
O1 C10 C6 115.5(3) . . ?
O3 C11 O4 122.6(3) . . ?
O3 C11 C2 121.6(3) . . ?
O4 C11 C2 115.7(3) . . ?
C7 C12 H12A 109.5 . . ?
C7 C12 H12B 109.5 . . ?
H12A C12 H12B 109.5 . . ?
C7 C12 H12C 109.5 . . ?
H12A C12 H12C 109.5 . . ?
H12B C12 H12C 109.5 . . ?
C5 C13 H13A 109.5 . . ?
C5 C13 H13B 109.5 . . ?
H13A C13 H13B 109.5 . . ?
C5 C13 H13C 109.5 . . ?
H13A C13 H13C 109.5 . . ?
H13B C13 H13C 109.5 . . ?
C1 C14 H14A 109.5 . . ?
C1 C14 H14B 109.5 . . ?
H14A C14 H14B 109.5 . . ?
C1 C14 H14C 109.5 . . ?
H14A C14 H14C 109.5 . . ?
H14B C14 H14C 109.5 . . ?
C3 C15 H15A 109.5 . . ?
C3 C15 H15B 109.5 . . ?
H15A C15 H15B 109.5 . . ?
C3 C15 H15C 109.5 . . ?
H15A C15 H15C 109.5 . . ?
H15B C15 H15C 109.5 . . ?
N1 C16 C17 124.0(4) . . ?
N1 C16 H16A 118.0 . . ?
C17 C16 H16A 118.0 . . ?
C16 C17 C18 118.6(4) . . ?
C16 C17 H17A 120.7 . . ?
C18 C17 H17A 120.7 . . ?
C19 C18 C17 118.1(3) . . ?
C19 C18 C8 123.3(3) . . ?
C17 C18 C8 118.6(3) . . ?
C20 C19 C18 118.3(4) . . ?
C20 C19 H19A 120.9 . . ?
C18 C19 H19A 120.9 . . ?
N1 C20 C19 124.4(4) . . ?
N1 C20 H20A 117.8 . . ?
C19 C20 H20A 117.8 . . ?
C01 O01 C02 100.1(14) . 4_565 ?
C02 O02 C01 115.8(15) . . ?
O01 C01 O02 105.1(14) . . ?
O02 C02 O01 110.4(14) . 4_566 ?

loop_
_geom_bond_atom_site_label_1
_geom_bond_atom_site_label_2
_geom_bond_distance
_geom_bond_site_symmetry_2
_geom_bond_publ_flag
B F2 1.382(4) . ?
B F1 1.393(4) . ?
B N3 1.551(5) . ?
B N2 1.555(5) . ?
N1 C16 1.326(6) . ?
N1 C20 1.332(6) . ?
N2 C5 1.348(4) . ?
N2 C9 1.406(5) . ?
N3 C3 1.348(4) . ?
N3 C4 1.400(5) . ?
O1 C10 1.305(4) . ?
O1 H01 0.86(2) . ?
O2 C10 1.241(4) . ?
O3 C11 1.231(5) . ?
O4 C11 1.304(4) . ?
O4 H04 0.85(2) . ?
C1 C2 1.391(5) . ?
C1 C4 1.415(5) . ?
C1 C14 1.494(5) . ?
C2 C3 1.416(5) . ?
C2 C11 1.476(5) . ?
C3 C15 1.487(5) . ?
C4 C8 1.408(5) . ?
C5 C6 1.411(5) . ?
C5 C13 1.484(5) . ?
C6 C7 1.395(5) . ?
C6 C10 1.471(5) . ?
C7 C9 1.424(5) . ?
C7 C12 1.500(5) . ?
C8 C9 1.399(5) . ?
C8 C18 1.488(5) . ?
C12 H12A 0.9800 . ?
C12 H12B 0.9800 . ?
C12 H12C 0.9800 . ?
C13 H13A 0.9800 . ?
C13 H13B 0.9800 . ?
C13 H13C 0.9800 . ?
C14 H14A 0.9800 . ?
C14 H14B 0.9800 . ?
C14 H14C 0.9800 . ?
C15 H15A 0.9800 . ?
C15 H15B 0.9800 . ?
C15 H15C 0.9800 . ?
C16 C17 1.389(6) . ?
C16 H16A 0.9500 . ?
C17 C18 1.392(5) . ?
C17 H17A 0.9500 . ?
C18 C19 1.391(5) . ?
C19 C20 1.386(6) . ?
C19 H19A 0.9500 . ?
C20 H20A 0.9500 . ?
O01 C01 1.47(2) . ?
O01 C02 1.58(2) 4_565 ?
O02 C02 1.45(2) . ?
O02 C01 1.536(19) . ?
C02 O01 1.58(2) 4_566 ?

loop_
_geom_hbond_atom_site_label_D
_geom_hbond_atom_site_label_H
_geom_hbond_atom_site_label_A
_geom_hbond_distance_DH
_geom_hbond_distance_HA
_geom_hbond_distance_DA
_geom_hbond_angle_DHA
_geom_hbond_site_symmetry_A
C13 H13A O2 0.98 2.23 2.954(4) 129.5 .
C15 H15A O4 0.98 2.15 2.882(4) 130.0 .
C15 H15B F1 0.98 2.50 3.023(4) 112.9 .
C19 H19A F1 0.95 2.42 3.122(4) 130.7 3_566
O1 H01 O3 0.86(2) 1.77(2) 2.629(3) 170(6) 1_656
O4 H04 O2 0.85(2) 1.78(2) 2.633(3) 177(6) 1_454

loop_
_geom_torsion_atom_site_label_1
_geom_torsion_atom_site_label_2
_geom_torsion_atom_site_label_3
_geom_torsion_atom_site_label_4
_geom_torsion
_geom_torsion_site_symmetry_1
_geom_torsion_site_symmetry_2
_geom_torsion_site_symmetry_3
_geom_torsion_site_symmetry_4
_geom_torsion_publ_flag
F2 B N2 C5 64.0(4) . . . . ?
F1 B N2 C5 -57.2(4) . . . . ?
N3 B N2 C5 -175.9(3) . . . . ?
F2 B N2 C9 -110.7(4) . . . . ?
F1 B N2 C9 128.1(3) . . . . ?
N3 B N2 C9 9.4(4) . . . . ?
F2 B N3 C3 -68.0(4) . . . . ?
F1 B N3 C3 53.7(4) . . . . ?
N2 B N3 C3 172.4(3) . . . . ?
F2 B N3 C4 111.4(4) . . . . ?
F1 B N3 C4 -127.0(3) . . . . ?
N2 B N3 C4 -8.3(4) . . . . ?
C4 C1 C2 C3 0.8(4) . . . . ?
C14 C1 C2 C3 -179.7(3) . . . . ?
C4 C1 C2 C11 -177.2(3) . . . . ?
C14 C1 C2 C11 2.3(6) . . . . ?
C4 N3 C3 C2 2.2(4) . . . . ?
B N3 C3 C2 -178.3(3) . . . . ?
C4 N3 C3 C15 -177.0(3) . . . . ?
B N3 C3 C15 2.4(5) . . . . ?
C1 C2 C3 N3 -1.9(4) . . . . ?
C11 C2 C3 N3 176.2(3) . . . . ?
C1 C2 C3 C15 177.2(3) . . . . ?
C11 C2 C3 C15 -4.7(6) . . . . ?
C3 N3 C4 C8 -178.7(3) . . . . ?
B N3 C4 C8 1.9(5) . . . . ?
C3 N3 C4 C1 -1.7(4) . . . . ?
B N3 C4 C1 178.8(3) . . . . ?
C2 C1 C4 N3 0.5(4) . . . . ?
C14 C1 C4 N3 -179.0(3) . . . . ?
C2 C1 C4 C8 177.0(3) . . . . ?
C14 C1 C4 C8 -2.4(6) . . . . ?
C9 N2 C5 C6 -1.8(4) . . . . ?
B N2 C5 C6 -177.2(3) . . . . ?
C9 N2 C5 C13 179.3(3) . . . . ?
B N2 C5 C13 3.9(5) . . . . ?
N2 C5 C6 C7 2.0(4) . . . . ?
C13 C5 C6 C7 -179.2(3) . . . . ?
N2 C5 C6 C10 -179.6(3) . . . . ?
C13 C5 C6 C10 -0.7(6) . . . . ?
C5 C6 C7 C9 -1.3(4) . . . . ?
C10 C6 C7 C9 -179.7(3) . . . . ?
C5 C6 C7 C12 177.6(3) . . . . ?
C10 C6 C7 C12 -0.8(6) . . . . ?
N3 C4 C8 C9 5.3(5) . . . . ?
C1 C4 C8 C9 -170.9(3) . . . . ?
N3 C4 C8 C18 -172.0(3) . . . . ?
C1 C4 C8 C18 11.9(6) . . . . ?
C4 C8 C9 N2 -4.2(5) . . . . ?
C18 C8 C9 N2 173.0(3) . . . . ?
C4 C8 C9 C7 175.2(3) . . . . ?
C18 C8 C9 C7 -7.6(6) . . . . ?
C5 N2 C9 C8 -179.5(3) . . . . ?
B N2 C9 C8 -4.1(5) . . . . ?
C5 N2 C9 C7 1.0(4) . . . . ?
B N2 C9 C7 176.4(3) . . . . ?
C6 C7 C9 C8 -179.2(4) . . . . ?
C12 C7 C9 C8 1.9(6) . . . . ?
C6 C7 C9 N2 0.2(4) . . . . ?
C12 C7 C9 N2 -178.7(3) . . . . ?
C7 C6 C10 O2 155.5(4) . . . . ?
C5 C6 C10 O2 -22.7(5) . . . . ?
C7 C6 C10 O1 -25.9(5) . . . . ?
C5 C6 C10 O1 155.9(3) . . . . ?
C1 C2 C11 O3 14.9(6) . . . . ?
C3 C2 C11 O3 -162.9(4) . . . . ?
C1 C2 C11 O4 -165.6(3) . . . . ?
C3 C2 C11 O4 16.6(5) . . . . ?
C20 N1 C16 C17 -0.8(6) . . . . ?
N1 C16 C17 C18 0.5(6) . . . . ?
C16 C17 C18 C19 0.0(5) . . . . ?
C16 C17 C18 C8 -178.7(3) . . . . ?
C9 C8 C18 C19 87.1(4) . . . . ?
C4 C8 C18 C19 -95.7(4) . . . . ?
C9 C8 C18 C17 -94.3(4) . . . . ?
C4 C8 C18 C17 83.0(4) . . . . ?
C17 C18 C19 C20 -0.1(5) . . . . ?
C8 C18 C19 C20 178.5(3) . . . . ?
C16 N1 C20 C19 0.7(6) . . . . ?
C18 C19 C20 N1 -0.3(6) . . . . ?
C02 O01 C01 O02 178.4(13) 4_565 . . . ?
C02 O02 C01 O01 -155.7(16) . . . . ?
C01 O02 C02 O01 -173.4(14) . . . 4_566 ?
